data_2226711
loop_
_publ_author_name
'Oudahmane, Abdelghani'
'Avignant, Daniel'
'Zambon, Daniel'

_publ_section_title
;
 Dipotassium dialuminium cyclooctaphosphate
;
_journal_coeditor_code WM2355
_journal_issue 7
_journal_name_full 'Acta Crystallographica Section E'
_journal_page_first i49
_journal_page_last i50
_journal_paper_doi 10.1107/S1600536810020751
_journal_volume 66
_journal_year 2010
_chemical_formula_iupac 'K2 Al2 P8 O24'
_chemical_formula_moiety 'K2 Al2 P8 O24'
_chemical_formula_sum 'Al2 K2 O24 P8'
_chemical_formula_weight 763.92
_chemical_name_common 'Dipotassium dialuminum cyclooctaphosphate'
_chemical_name_systematic
;
Dipotassium dialuminium cyclooctaphosphate
;
_space_group_IT_number 12
_symmetry_cell_setting monoclinic
_symmetry_space_group_name_Hall '-C 2y'
_symmetry_space_group_name_H-M 'C 1 2/m 1'
_atom_sites_solution_primary direct
_atom_sites_solution_secondary difmap
_audit_creation_method SHELXL-97
_cell_angle_alpha 90.00
_cell_angle_beta 100.315(4)
_cell_angle_gamma 90.00
_cell_formula_units_Z 2
_cell_length_a 16.598(2)
_cell_length_b 12.2150(17)
_cell_length_c 5.0705(7)
_cell_measurement_reflns_used 3017
_cell_measurement_temperature 296(2)
_cell_measurement_theta_max 37.74
_cell_measurement_theta_min 3.34
_cell_volume 1011.4(2)
_computing_cell_refinement 'SAINT (Bruker, 2008)'
_computing_data_collection 'APEX2 (Bruker, 2008)'
_computing_data_reduction 'SAINT (Bruker, 2008)'
_computing_molecular_graphics
;
DIAMOND (Brandenburg, 1999), CaRine (Boudias & Monceau, 1998)
and ORTEP-3
(Farrugia, 1997)
;
_computing_publication_material 'SHELXTL (Sheldrick, 2008)'
_computing_structure_refinement 'SHELXL97 (Sheldrick, 2008)'
_computing_structure_solution 'SHELXS97 (Sheldrick, 2008)'
_diffrn_ambient_temperature 296(2)
_diffrn_detector_area_resol_mean 8.3333
_diffrn_measured_fraction_theta_full 0.955
_diffrn_measured_fraction_theta_max 0.955
_diffrn_measurement_device_type 'Bruker APEXII CCD'
_diffrn_measurement_method '\w and \f'
_diffrn_radiation_monochromator graphite
_diffrn_radiation_source 'fine-focus sealed tube'
_diffrn_radiation_type MoK\a
_diffrn_radiation_wavelength 0.71073
_diffrn_reflns_av_R_equivalents 0.0469
_diffrn_reflns_av_sigmaI/netI 0.0470
_diffrn_reflns_limit_h_max 28
_diffrn_reflns_limit_h_min -29
_diffrn_reflns_limit_k_max 20
_diffrn_reflns_limit_k_min -18
_diffrn_reflns_limit_l_max 8
_diffrn_reflns_limit_l_min -8
_diffrn_reflns_number 9643
_diffrn_reflns_theta_full 38.69
_diffrn_reflns_theta_max 38.69
_diffrn_reflns_theta_min 4.08
_exptl_absorpt_coefficient_mu 1.309
_exptl_absorpt_correction_T_max 0.7477
_exptl_absorpt_correction_T_min 0.5619
_exptl_absorpt_correction_type multi-scan
_exptl_absorpt_process_details '(SADABS; Bruker, 2008)'
_exptl_crystal_colour colourless
_exptl_crystal_density_diffrn 2.508
_exptl_crystal_density_method 'not measured'
_exptl_crystal_description Needle
_exptl_crystal_F_000 752
_exptl_crystal_size_max 0.302
_exptl_crystal_size_mid 0.103
_exptl_crystal_size_min 0.080
_refine_diff_density_max 1.395
_refine_diff_density_min -1.043
_refine_ls_extinction_method none
_refine_ls_goodness_of_fit_ref 1.069
_refine_ls_matrix_type full
_refine_ls_number_parameters 87
_refine_ls_number_reflns 2844
_refine_ls_number_restraints 0
_refine_ls_restrained_S_all 1.069
_refine_ls_R_factor_all 0.0565
_refine_ls_R_factor_gt 0.0423
_refine_ls_shift/su_max 0.000
_refine_ls_shift/su_mean 0.000
_refine_ls_structure_factor_coef Fsqd
_refine_ls_weighting_details 'w=1/[\s^2^(Fo^2^)+(0.0738P)^2^+0.0398P] where P=(Fo^2^+2Fc^2^)/3'
_refine_ls_weighting_scheme calc
_refine_ls_wR_factor_gt 0.1151
_refine_ls_wR_factor_ref 0.1239
_reflns_number_gt 2252
_reflns_number_total 2844
_reflns_threshold_expression I>2\s(I)
_cod_data_source_file wm2355.cif
_cod_data_source_block I
_cod_original_sg_symbol_H-M 'C 2/m'
_cod_database_code 2226711
_cod_database_fobs_code 2226711

loop_
_symmetry_equiv_pos_as_xyz
'x, y, z'
'-x, y, -z'
'x+1/2, y+1/2, z'
'-x+1/2, y+1/2, -z'
'-x, -y, -z'
'x, -y, z'
'-x+1/2, -y+1/2, -z'
'x+1/2, -y+1/2, z'

loop_
_atom_site_type_symbol
_atom_site_label
_atom_site_fract_x
_atom_site_fract_y
_atom_site_fract_z
_atom_site_U_iso_or_equiv
_atom_site_adp_type
_atom_site_calc_flag
_atom_site_refinement_flags
_atom_site_occupancy
_atom_site_disorder_assembly
_atom_site_disorder_group
K K -0.09371(4) 0.5000 0.25194(13) 0.02290(13) Uani d S 1 . .
Al Al 0.2500 0.2500 0.0000 0.00771(13) Uani d S 1 . .
P P1 0.19023(2) 0.12098(3) 0.46962(8) 0.00720(9) Uani d . 1 . .
P P2 0.07782(2) 0.27631(3) 0.16477(8) 0.00835(9) Uani d . 1 . .
O O1 0.28060(8) 0.36965(10) 0.2366(2) 0.0118(2) Uani d . 1 . .
O O2 0.14059(7) 0.28394(11) -0.0132(2) 0.0132(2) Uani d . 1 . .
O O3 0.24968(7) 0.15349(10) 0.2942(2) 0.0105(2) Uani d . 1 . .
O O4 0.10711(7) 0.18408(11) 0.3873(2) 0.0122(2) Uani d . 1 . .
O O5 0.05469(9) 0.37739(12) 0.2866(3) 0.0184(3) Uani d . 1 . .
O O6 0.0000 0.21471(15) 0.0000 0.0140(3) Uani d S 1 . .
O O7 0.16028(11) 0.0000 0.3993(3) 0.0125(3) Uani d S 1 . .

loop_
_atom_site_aniso_label
_atom_site_aniso_U_11
_atom_site_aniso_U_22
_atom_site_aniso_U_33
_atom_site_aniso_U_12
_atom_site_aniso_U_13
_atom_site_aniso_U_23
K 0.0299(3) 0.0147(3) 0.0240(3) 0.000 0.0046(2) 0.000
Al 0.0085(3) 0.0083(3) 0.0064(3) 0.0001(2) 0.0016(2) 0.0006(2)
P1 0.00956(16) 0.00518(17) 0.00672(15) 0.00032(12) 0.00110(11) 0.00033(11)
P2 0.00850(17) 0.00632(18) 0.01023(16) 0.00094(12) 0.00164(12) 0.00031(12)
O1 0.0186(5) 0.0084(5) 0.0078(4) -0.0009(4) 0.0006(4) -0.0006(3)
O2 0.0095(5) 0.0177(6) 0.0130(5) 0.0020(4) 0.0033(4) 0.0049(4)
O3 0.0104(5) 0.0111(5) 0.0105(5) 0.0011(4) 0.0037(3) 0.0033(4)
O4 0.0108(5) 0.0125(6) 0.0138(5) 0.0033(4) 0.0034(4) 0.0051(4)
O5 0.0247(6) 0.0105(6) 0.0198(6) 0.0053(5) 0.0030(5) -0.0045(5)
O6 0.0096(7) 0.0092(8) 0.0217(8) 0.000 -0.0011(6) 0.000
O7 0.0177(7) 0.0051(7) 0.0129(7) 0.000 -0.0021(5) 0.000

loop_
_atom_type_symbol
_atom_type_description
_atom_type_scat_dispersion_real
_atom_type_scat_dispersion_imag
_atom_type_scat_source
O O 0.0106 0.0060 'International Tables Vol C Tables 4.2.6.8 and 6.1.1.4'
Al Al 0.0645 0.0514 'International Tables Vol C Tables 4.2.6.8 and 6.1.1.4'
P P 0.1023 0.0942 'International Tables Vol C Tables 4.2.6.8 and 6.1.1.4'
K K 0.2009 0.2494 'International Tables Vol C Tables 4.2.6.8 and 6.1.1.4'

loop_
_geom_angle_atom_site_label_1
_geom_angle_atom_site_label_2
_geom_angle_atom_site_label_3
_geom_angle_site_symmetry_1
_geom_angle_site_symmetry_3
_geom_angle
_geom_angle_publ_flag
O5 K O5 5_566 2_556 65.84(6) ?
O5 K O5 5_566 . 99.41(4) ?
O5 K O5 2_556 . 66.08(6) ?
O5 K O5 5_566 6_565 66.08(6) ?
O5 K O5 2_556 6_565 99.41(4) ?
O5 K O5 . 6_565 63.13(6) ?
O5 K O2 5_566 2 147.08(5) ?
O5 K O2 2_556 2 82.35(4) ?
O5 K O2 . 2 73.61(4) ?
O5 K O2 6_565 2 130.89(4) ?
O5 K O2 5_566 5_565 82.35(4) ?
O5 K O2 2_556 5_565 147.08(5) ?
O5 K O2 . 5_565 130.89(4) ?
O5 K O2 6_565 5_565 73.61(4) ?
O2 K O2 2 5_565 126.97(6) ?
O5 K O3 5_566 8_455 109.11(4) ?
O5 K O3 2_556 8_455 72.48(4) ?
O5 K O3 . 8_455 112.63(4) ?
O5 K O3 6_565 8_455 171.88(4) ?
O2 K O3 2 8_455 49.77(3) ?
O2 K O3 5_565 8_455 112.88(4) ?
O5 K O3 5_566 3_455 72.48(4) ?
O5 K O3 2_556 3_455 109.11(4) ?
O5 K O3 . 3_455 171.88(4) ?
O5 K O3 6_565 3_455 112.63(4) ?
O2 K O3 2 3_455 112.88(4) ?
O2 K O3 5_565 3_455 49.77(3) ?
O3 K O3 8_455 3_455 70.64(5) ?
O5 K O5 5_566 2 154.67(6) ?
O5 K O5 2_556 2 114.04(5) ?
O5 K O5 . 2 61.04(5) ?
O5 K O5 6_565 2 89.66(4) ?
O2 K O5 2 2 47.65(3) ?
O2 K O5 5_565 2 98.27(4) ?
O3 K O5 8_455 2 94.08(3) ?
O3 K O5 3_455 2 126.82(4) ?
O5 K O5 5_566 5_565 114.04(5) ?
O5 K O5 2_556 5_565 154.67(6) ?
O5 K O5 . 5_565 89.66(4) ?
O5 K O5 6_565 5_565 61.04(5) ?
O2 K O5 2 5_565 98.27(4) ?
O2 K O5 5_565 5_565 47.65(3) ?
O3 K O5 8_455 5_565 126.82(4) ?
O3 K O5 3_455 5_565 94.08(3) ?
O5 K O5 2 5_565 54.36(5) ?
O5 K P2 5_566 2 155.10(4) ?
O5 K P2 2_556 2 93.25(3) ?
O5 K P2 . 2 58.01(3) ?
O5 K P2 6_565 2 106.81(4) ?
O2 K P2 2 2 25.13(2) ?
O2 K P2 5_565 2 119.65(3) ?
O3 K P2 8_455 2 74.69(2) ?
O3 K P2 3_455 2 129.83(3) ?
O5 K P2 2 2 24.68(2) ?
O5 K P2 5_565 2 78.81(3) ?
O5 K P2 5_566 5_565 93.25(3) ?
O5 K P2 2_556 5_565 155.10(4) ?
O5 K P2 . 5_565 106.81(4) ?
O5 K P2 6_565 5_565 58.01(3) ?
O2 K P2 2 5_565 119.65(3) ?
O2 K P2 5_565 5_565 25.13(2) ?
O3 K P2 8_455 5_565 129.83(3) ?
O3 K P2 3_455 5_565 74.69(2) ?
O5 K P2 2 5_565 78.81(3) ?
O5 K P2 5_565 5_565 24.68(2) ?
P2 K P2 2 5_565 102.94(2) ?
O2 Al O2 7 . 180.0 ?
O2 Al O1 7 7 90.00(6) ?
O2 Al O1 . 7 89.99(6) ?
O2 Al O1 7 . 89.99(6) ?
O2 Al O1 . . 90.01(6) ?
O1 Al O1 7 . 180.00(5) ?
O2 Al O3 7 7 91.53(5) ?
O2 Al O3 . 7 88.47(5) ?
O1 Al O3 7 7 91.12(5) ?
O1 Al O3 . 7 88.88(5) ?
O2 Al O3 7 . 88.47(5) ?
O2 Al O3 . . 91.52(5) ?
O1 Al O3 7 . 88.88(5) ?
O1 Al O3 . . 91.12(5) ?
O3 Al O3 7 . 180.0 ?
O1 P1 O3 7_556 . 116.38(7) ?
O1 P1 O4 7_556 . 109.98(7) ?
O3 P1 O4 . . 110.70(7) ?
O1 P1 O7 7_556 . 109.34(8) ?
O3 P1 O7 . . 109.20(8) ?
O4 P1 O7 . . 99.98(8) ?
O5 P2 O2 . . 117.73(9) ?
O5 P2 O6 . . 111.73(8) ?
O2 P2 O6 . . 107.39(6) ?
O5 P2 O4 . . 111.39(8) ?
O2 P2 O4 . . 108.11(7) ?
O6 P2 O4 . . 98.73(7) ?
O5 P2 K . 5_565 69.45(6) ?
O2 P2 K . 5_565 56.71(5) ?
O6 P2 K . 5_565 101.18(5) ?
O4 P2 K . 5_565 157.99(5) ?
P1 O1 Al 7_556 . 133.95(8) ?
P2 O2 Al . . 138.36(8) ?
P2 O2 K . 5_565 98.17(6) ?
Al O2 K . 5_565 113.58(5) ?
P1 O3 Al . . 136.54(8) ?
P1 O3 K . 3_545 120.51(6) ?
Al O3 K . 3_545 101.05(4) ?
P1 O4 P2 . . 132.20(8) ?
P2 O5 K . 5_566 141.08(8) ?
P2 O5 K . . 134.77(8) ?
K O5 K 5_566 . 80.59(4) ?
P2 O5 K . 5_565 85.87(6) ?
K O5 K 5_566 5_565 114.04(5) ?
K O5 K . 5_565 90.34(4) ?
P2 O6 P2 . 2 123.73(12) ?
P1 O7 P1 6 . 138.66(12) ?

loop_
_geom_bond_atom_site_label_1
_geom_bond_atom_site_label_2
_geom_bond_site_symmetry_2
_geom_bond_distance
_geom_bond_publ_flag
K O5 5_566 2.7559(15) ?
K O5 2_556 2.7559(15) ?
K O5 . 2.8612(15) ?
K O5 6_565 2.8612(15) ?
K O2 2 2.9493(14) ?
K O2 5_565 2.9493(13) ?
K O3 8_455 3.2431(13) ?
K O3 3_455 3.2431(13) ?
K O5 2 3.2790(17) ?
K O5 5_565 3.2790(17) ?
K P2 2 3.4927(7) ?
K P2 5_565 3.4927(7) ?
Al O2 7 1.8523(12) ?
Al O2 . 1.8523(12) ?
Al O1 7 1.9013(12) ?
Al O1 . 1.9013(12) ?
Al O3 7 1.9021(11) ?
Al O3 . 1.9021(11) ?
P1 O1 7_556 1.4861(12) y
P1 O3 . 1.4956(12) y
P1 O4 . 1.5701(13) y
P1 O7 . 1.5794(8) y
P2 O5 . 1.4622(14) y
P2 O2 . 1.4983(12) y
P2 O6 . 1.5957(10) y
P2 O4 . 1.6070(13) y
P2 K 5_565 3.4928(7) ?
O1 P1 7_556 1.4861(12) ?
O2 K 5_565 2.9494(13) ?
O3 K 3_545 3.2431(13) ?
O5 K 5_566 2.7559(15) ?
O5 K 5_565 3.2790(17) ?
O6 P2 2 1.5957(10) ?
O7 P1 6 1.5793(8) ?
